data_7714882
loop_
_publ_author_name
'Monini, Valeria'
'Bonechi, Marco'
'Bazzicalupi, Carla'
'Bianchi, Antonio'
'Gentilesca, Pietro'
'Giurlani, Walter'
'Innocenti, Massimo'
'Meoli, Arianna'
'Romano, Giammarco Maria'
'Savastano, Matteo'

_publ_section_title
;
 Oxygen reduction reaction (ORR) in alkaline solution catalysed by an
 atomically precise catalyst based on a Pd(II) complex supported on
 multi-walled carbon nanotubes (MWCNTs). Electrochemical and structural
 considerations.
;
_journal_issue 6
_journal_name_full 'Dalton transactions (Cambridge, England : 2003)'
_journal_page_first 2487
_journal_page_last 2500
_journal_paper_doi 10.1039/d3dt03947a
_journal_volume 53
_journal_year 2024
_chemical_formula_sum 'C48 H109 Cl3 N28 O31'
_chemical_formula_weight 1680.98
_space_group_crystal_system monoclinic
_space_group_IT_number 15
_space_group_name_Hall '-C 2yc'
_space_group_name_H-M_alt 'C 1 2/c 1'
_atom_sites_solution_hydrogens mixed
_atom_sites_solution_primary direct
_atom_sites_solution_secondary difmap
_audit_creation_method SHELXL-2019/3
_audit_update_record
;
2023-11-21 deposited with the CCDC.	2023-12-22 downloaded from the CCDC.
;
_cell_angle_alpha 90
_cell_angle_beta 92.056(3)
_cell_angle_gamma 90
_cell_formula_units_Z 4
_cell_length_a 36.1345(14)
_cell_length_b 8.3617(3)
_cell_length_c 25.1795(10)
_cell_measurement_reflns_used 9797
_cell_measurement_temperature 100(2)
_cell_measurement_theta_max 79.66
_cell_measurement_theta_min 2.45
_cell_volume 7603.0(5)
_computing_cell_refinement 'Bruker SAINT'
_computing_data_collection 'Bruker APEX2'
_computing_data_reduction 'Bruker SAINT'
_computing_molecular_graphics 'Mercury 3.10.1'
_computing_publication_material 'PARST(Nardelli, 1995)'
_computing_structure_refinement 'SHELXL-2019/2 (Sheldrick, 2019)'
_computing_structure_solution 'SHELXT 2014/5 (Sheldrick, 2014)'
_diffrn_ambient_temperature 100(2)
_diffrn_measured_fraction_theta_full 0.997
_diffrn_measured_fraction_theta_max 0.984
_diffrn_measurement_device_type 'Bruker APEX-II CCD'
_diffrn_measurement_method '\f and \w scans'
_diffrn_radiation_type CuK\a
_diffrn_radiation_wavelength 1.54178
_diffrn_reflns_av_R_equivalents 0.0845
_diffrn_reflns_av_unetI/netI 0.0567
_diffrn_reflns_Laue_measured_fraction_full 0.997
_diffrn_reflns_Laue_measured_fraction_max 0.984
_diffrn_reflns_limit_h_max 46
_diffrn_reflns_limit_h_min -45
_diffrn_reflns_limit_k_max 7
_diffrn_reflns_limit_k_min -10
_diffrn_reflns_limit_l_max 31
_diffrn_reflns_limit_l_min -32
_diffrn_reflns_number 44576
_diffrn_reflns_point_group_measured_fraction_full 0.997
_diffrn_reflns_point_group_measured_fraction_max 0.984
_diffrn_reflns_theta_full 67.679
_diffrn_reflns_theta_max 80.154
_diffrn_reflns_theta_min 2.447
_exptl_absorpt_coefficient_mu 1.966
_exptl_absorpt_correction_T_max 0.7543
_exptl_absorpt_correction_T_min 0.4447
_exptl_absorpt_correction_type multi-scan
_exptl_absorpt_process_details 'Bruker SADABS'
_exptl_crystal_colour violet
_exptl_crystal_density_diffrn 1.469
_exptl_crystal_description prismatic
_exptl_crystal_F_000 3568
_exptl_crystal_size_max 1.000
_exptl_crystal_size_mid 0.400
_exptl_crystal_size_min 0.300
_refine_diff_density_max 1.821
_refine_diff_density_min -0.696
_refine_diff_density_rms 0.103
_refine_ls_extinction_method none
_refine_ls_goodness_of_fit_ref 1.101
_refine_ls_hydrogen_treatment mixed
_refine_ls_matrix_type full
_refine_ls_number_parameters 529
_refine_ls_number_reflns 8184
_refine_ls_number_restraints 0
_refine_ls_restrained_S_all 1.101
_refine_ls_R_factor_all 0.0869
_refine_ls_R_factor_gt 0.0793
_refine_ls_shift/su_max 0.003
_refine_ls_shift/su_mean 0.000
_refine_ls_structure_factor_coef Fsqd
_refine_ls_weighting_details 'w=1/[\s^2^(Fo^2^)+(0.1406P)^2^+15.6119P] where P=(Fo^2^+2Fc^2^)/3'
_refine_ls_weighting_scheme calc
_refine_ls_wR_factor_gt 0.2294
_refine_ls_wR_factor_ref 0.2401
_reflns_Friedel_coverage 0.000
_reflns_number_gt 7018
_reflns_number_total 8184
_reflns_threshold_expression 'I > 2\s(I)'
_cod_data_source_file d3dt03947a2.cif
_cod_data_source_block shelx
_cod_depositor_comments 'Adding full bibliography for 7714882--7714886.cif.'
_cod_original_sg_symbol_H-M 'C 2/c'
_cod_database_code 7714882
_shelx_shelxl_version_number 2019/3
_shelx_space_group_comment
;
The symmetry employed for this shelxl refinement is uniquely defined
by the following loop, which should always be used as a source of
symmetry information in preference to the above space-group names.
They are only intended as comments.
;
_shelx_estimated_absorpt_t_min 0.244
_shelx_estimated_absorpt_t_max 0.590

loop_
_space_group_symop_operation_xyz
'x, y, z'
'-x, y, -z+1/2'
'x+1/2, y+1/2, z'
'-x+1/2, y+1/2, -z+1/2'
'-x, -y, -z'
'x, -y, z-1/2'
'-x+1/2, -y+1/2, -z'
'x+1/2, -y+1/2, z-1/2'

loop_
_atom_site_label
_atom_site_type_symbol
_atom_site_fract_x
_atom_site_fract_y
_atom_site_fract_z
_atom_site_U_iso_or_equiv
_atom_site_adp_type
_atom_site_occupancy
_atom_site_site_symmetry_order
_atom_site_calc_flag
_atom_site_refinement_flags_posn
_atom_site_refinement_flags_adp
_atom_site_refinement_flags_occupancy
_atom_site_disorder_assembly
_atom_site_disorder_group
Cl1 Cl 0.23037(2) 0.96986(9) 0.66127(3) 0.0347(2) Uani 1 1 d . . . . .
O21 O 0.47949(11) 0.2632(4) 0.7128(2) 0.0924(13) Uani 1 1 d . . . . .
N2 N 0.32882(7) 0.6829(3) 0.50666(9) 0.0311(5) Uani 1 1 d . . . . .
Cl2 Cl 0.500000 0.36114(14) 0.750000 0.0495(3) Uani 1 2 d S T P . .
O22 O 0.47505(11) 0.4580(6) 0.77667(18) 0.1026(15) Uani 1 1 d . . . . .
N13 N 0.34984(7) 0.7306(3) 0.28157(10) 0.0339(5) Uani 1 1 d . . . . .
H13A H 0.344128 0.664527 0.307227 0.041 Uiso 1 1 calc R U . . .
H13B H 0.334873 0.741128 0.253449 0.041 Uiso 1 1 calc R U . . .
O3 O 0.43328(6) 1.1181(3) 0.21756(8) 0.0348(5) Uani 1 1 d . . . . .
O11 O 0.23138(6) 0.8887(3) 0.71228(9) 0.0475(6) Uani 1 1 d . . . . .
N8 N 0.41409(7) 0.6162(3) 0.81937(10) 0.0316(5) Uani 1 1 d . . . . .
H8A H 0.417946 0.558039 0.790970 0.038 Uiso 1 1 calc R U . . .
H8B H 0.430567 0.616990 0.845966 0.038 Uiso 1 1 calc R U . . .
OW4 O 0.40621(6) 1.0890(3) 1.09849(8) 0.0377(5) Uani 1 1 d . . . . .
O14 O 0.24304(6) 0.8629(3) 0.62105(9) 0.0431(5) Uani 1 1 d . . . . .
O4 O 0.34131(6) 0.8656(3) 0.18809(9) 0.0388(5) Uani 1 1 d . . . . .
O12 O 0.19255(6) 1.0157(3) 0.64911(9) 0.0403(5) Uani 1 1 d . . . . .
O2 O 0.43001(6) 0.7353(3) 0.91285(8) 0.0398(5) Uani 1 1 d . . . . .
O13 O 0.25341(8) 1.1079(4) 0.66505(13) 0.0600(7) Uani 1 1 d . . . . .
OW6 O 0.48243(6) 0.8133(3) 0.98581(9) 0.0380(5) Uani 1 1 d . . . . .
OW5 O 0.47685(6) 0.9781(3) 1.07735(9) 0.0392(5) Uani 1 1 d . . . . .
N9 N 0.35949(6) 0.6971(3) 0.78087(8) 0.0254(5) Uani 1 1 d . . . . .
N1 N 0.40882(6) 0.6571(3) 0.48850(8) 0.0264(5) Uani 1 1 d . . . . .
N5 N 0.30387(6) 0.7713(3) 0.74371(8) 0.0280(5) Uani 1 1 d . . . . .
H5 H 0.284261 0.833740 0.743414 0.034 Uiso 1 1 calc R U . . .
N10 N 0.45671(6) 0.8552(3) 0.37479(8) 0.0278(5) Uani 1 1 d . . . . .
H10 H 0.476450 0.916096 0.379169 0.033 Uiso 1 1 calc R U . . .
N11 N 0.44338(6) 0.9975(3) 0.29796(8) 0.0270(5) Uani 1 1 d . . . . .
N14 N 0.40278(6) 0.7938(3) 0.32874(9) 0.0277(5) Uani 1 1 d . . . . .
N6 N 0.32057(6) 0.8860(3) 0.82451(8) 0.0270(5) Uani 1 1 d . . . . .
N4 N 0.42475(7) 0.5799(3) 0.60662(8) 0.0293(5) Uani 1 1 d . . . . .
N3 N 0.34130(7) 0.6092(3) 0.61607(9) 0.0305(5) Uani 1 1 d . . . . .
O1 O 0.33337(8) 0.9648(4) 0.90931(10) 0.0580(8) Uani 1 1 d . . . . .
N12 N 0.37221(7) 0.9400(3) 0.19599(9) 0.0323(5) Uani 1 1 d . . . . .
N7 N 0.39897(7) 0.8113(3) 0.91218(9) 0.0355(6) Uani 1 1 d . . . . .
C17 C 0.38349(7) 0.7025(3) 0.82209(10) 0.0258(5) Uani 1 1 d . . . . .
C20 C 0.43380(7) 0.8804(3) 0.33311(10) 0.0264(5) Uani 1 1 d . . . . .
C24 C 0.38082(7) 0.8136(3) 0.28526(10) 0.0269(5) Uani 1 1 d . . . . .
C13 C 0.32867(7) 0.7832(3) 0.78354(10) 0.0245(5) Uani 1 1 d . . . . .
C16 C 0.37700(8) 0.7960(4) 0.86902(10) 0.0290(6) Uani 1 1 d . . . . .
C22 C 0.42344(7) 1.0188(4) 0.24959(10) 0.0278(6) Uani 1 1 d . . . . .
OW1 O 0.37448(10) 0.8718(5) 0.02418(11) 0.0743(10) Uani 1 1 d . . . . .
C18 C 0.42420(7) 0.7873(3) 0.45684(10) 0.0268(5) Uani 1 1 d . . . . .
H18A H 0.438139 0.860950 0.480968 0.032 Uiso 1 1 calc R U . . .
H18B H 0.403503 0.848426 0.439878 0.032 Uiso 1 1 calc R U . . .
C23 C 0.39041(7) 0.9204(3) 0.24294(10) 0.0278(5) Uani 1 1 d . . . . .
C11 C 0.33427(8) 0.7228(3) 0.65870(10) 0.0277(5) Uani 1 1 d . . . . .
H11A H 0.323441 0.821420 0.642939 0.033 Uiso 1 1 calc R U . . .
H11B H 0.358147 0.751804 0.676673 0.033 Uiso 1 1 calc R U . . .
C19 C 0.45004(7) 0.7299(4) 0.41336(10) 0.0290(6) Uani 1 1 d . . . . .
H19A H 0.473942 0.695435 0.430074 0.035 Uiso 1 1 calc R U . . .
H19B H 0.438760 0.636390 0.394882 0.035 Uiso 1 1 calc R U . . .
C10 C 0.43924(8) 0.5550(4) 0.51084(10) 0.0304(6) Uani 1 1 d . . . . .
H10A H 0.461233 0.622376 0.519094 0.036 Uiso 1 1 calc R U . . .
H10B H 0.446143 0.475076 0.483928 0.036 Uiso 1 1 calc R U . . .
C12 C 0.30808(8) 0.6579(4) 0.70028(10) 0.0296(6) Uani 1 1 d . . . . .
H12A H 0.283528 0.636112 0.683089 0.036 Uiso 1 1 calc R U . . .
H12B H 0.317993 0.555778 0.714722 0.036 Uiso 1 1 calc R U . . .
C21 C 0.47661(7) 1.0950(4) 0.30865(11) 0.0300(6) Uani 1 1 d . . . . .
H21A H 0.479342 1.172260 0.279781 0.045 Uiso 1 1 calc R U . . .
H21B H 0.474225 1.152360 0.342302 0.045 Uiso 1 1 calc R U . . .
H21C H 0.498453 1.025552 0.311009 0.045 Uiso 1 1 calc R U . . .
C1 C 0.38120(8) 0.5642(4) 0.45750(10) 0.0317(6) Uani 1 1 d . . . . .
H1A H 0.377618 0.459324 0.474836 0.038 Uiso 1 1 calc R U . . .
H1B H 0.390365 0.544419 0.421509 0.038 Uiso 1 1 calc R U . . .
C15 C 0.34285(9) 0.8886(4) 0.87085(11) 0.0343(6) Uani 1 1 d . . . . .
C14 C 0.28608(8) 0.9789(4) 0.82280(12) 0.0349(6) Uani 1 1 d . . . . .
H14A H 0.284968 1.044853 0.854881 0.052 Uiso 1 1 calc R U . . .
H14B H 0.285372 1.048073 0.791356 0.052 Uiso 1 1 calc R U . . .
H14C H 0.264866 0.905847 0.821022 0.052 Uiso 1 1 calc R U . . .
C9 C 0.42803(9) 0.4687(4) 0.56115(11) 0.0322(6) Uani 1 1 d . . . . .
H9A H 0.403986 0.414425 0.554255 0.039 Uiso 1 1 calc R U . . .
H9B H 0.446715 0.385792 0.570462 0.039 Uiso 1 1 calc R U . . .
C5 C 0.30647(9) 0.5594(4) 0.58829(11) 0.0349(6) Uani 1 1 d . . . . .
H5A H 0.287255 0.642153 0.592941 0.042 Uiso 1 1 calc R U . . .
H5B H 0.297588 0.458268 0.603805 0.042 Uiso 1 1 calc R U . . .
C6 C 0.36290(9) 0.4695(4) 0.63445(12) 0.0380(7) Uani 1 1 d . . . . .
H6A H 0.362526 0.388393 0.605791 0.046 Uiso 1 1 calc R U . . .
H6B H 0.350785 0.421974 0.665362 0.046 Uiso 1 1 calc R U . . .
C4 C 0.31276(9) 0.5360(4) 0.52959(12) 0.0374(7) Uani 1 1 d . . . . .
H4A H 0.329807 0.444829 0.524751 0.045 Uiso 1 1 calc R U . . .
H4B H 0.288946 0.510741 0.510791 0.045 Uiso 1 1 calc R U . . .
C8 C 0.46169(9) 0.6249(5) 0.62914(11) 0.0405(7) Uani 1 1 d . . . . .
H8C H 0.458774 0.698204 0.659054 0.061 Uiso 1 1 calc R U . . .
H8D H 0.474830 0.528590 0.641533 0.061 Uiso 1 1 calc R U . . .
H8E H 0.475914 0.677583 0.601727 0.061 Uiso 1 1 calc R U . . .
C2 C 0.34472(8) 0.6507(4) 0.45296(10) 0.0359(7) Uani 1 1 d . . . . .
H2A H 0.326908 0.585751 0.431358 0.043 Uiso 1 1 calc R U . . .
H2B H 0.348191 0.753578 0.434304 0.043 Uiso 1 1 calc R U . . .
C7 C 0.40259(10) 0.5070(4) 0.65011(11) 0.0384(7) Uani 1 1 d . . . . .
H7A H 0.414928 0.407002 0.662145 0.046 Uiso 1 1 calc R U . . .
H7B H 0.402893 0.581545 0.680665 0.046 Uiso 1 1 calc R U . . .
OW2 O 0.31066(13) 0.8577(5) 0.07933(18) 0.1022(16) Uani 1 1 d . . . . .
C3 C 0.30182(10) 0.8161(5) 0.50230(14) 0.0478(8) Uani 1 1 d . . . . .
H3A H 0.313738 0.909924 0.487006 0.072 Uiso 1 1 calc R U . . .
H3B H 0.280670 0.783780 0.479333 0.072 Uiso 1 1 calc R U . . .
H3C H 0.293220 0.842839 0.537693 0.072 Uiso 1 1 calc R U . . .
OW3 O 0.2382(2) 0.7326(11) 0.0414(3) 0.094(3) Uani 0.5 1 d . . P . .
H3 H 0.4534(13) 1.004(5) 1.0868(18) 0.054(12) Uiso 1 1 d . . . . .
H2 H 0.4617(13) 0.800(6) 0.9652(19) 0.057(12) Uiso 1 1 d . . . . .
H4 H 0.4735(12) 0.908(6) 1.0522(19) 0.051(12) Uiso 1 1 d . . . . .
H1 H 0.4957(15) 0.876(7) 0.969(2) 0.069(15) Uiso 1 1 d . . . . .
H8 H 0.3954(18) 1.066(8) 1.127(3) 0.10(2) Uiso 1 1 d . . . . .
H12 H 0.3468(11) 0.714(5) 0.5296(16) 0.041(10) Uiso 1 1 d . . . . .
H11 H 0.4139(16) 0.677(8) 0.597(2) 0.016(13) Uiso 0.5 1 d . . P . .

loop_
_atom_site_aniso_label
_atom_site_aniso_U_11
_atom_site_aniso_U_22
_atom_site_aniso_U_33
_atom_site_aniso_U_23
_atom_site_aniso_U_13
_atom_site_aniso_U_12
Cl1 0.0301(3) 0.0404(4) 0.0338(4) -0.0085(3) 0.0049(3) 0.0018(3)
O21 0.083(2) 0.057(2) 0.138(4) -0.037(2) 0.020(2) -0.0117(18)
N2 0.0309(11) 0.0383(14) 0.0246(10) -0.0018(10) 0.0062(9) -0.0057(10)
Cl2 0.0469(6) 0.0340(6) 0.0703(8) 0.000 0.0369(6) 0.000
O22 0.077(2) 0.135(4) 0.097(3) -0.043(3) 0.015(2) 0.057(2)
N13 0.0332(11) 0.0348(14) 0.0338(12) -0.0031(10) 0.0043(9) -0.0023(10)
O3 0.0370(10) 0.0419(12) 0.0262(9) 0.0076(8) 0.0104(8) 0.0006(9)
O11 0.0394(12) 0.0700(17) 0.0332(11) 0.0014(11) 0.0008(9) 0.0086(11)
N8 0.0315(11) 0.0330(13) 0.0305(11) 0.0020(9) 0.0045(9) 0.0046(10)
OW4 0.0464(12) 0.0377(12) 0.0298(10) 0.0016(9) 0.0149(9) 0.0026(10)
O14 0.0418(11) 0.0471(14) 0.0413(12) -0.0123(10) 0.0126(9) 0.0079(10)
O4 0.0414(11) 0.0338(12) 0.0406(11) -0.0044(9) -0.0081(9) 0.0017(9)
O12 0.0345(11) 0.0517(14) 0.0346(11) -0.0074(10) 0.0011(8) 0.0110(10)
O2 0.0396(11) 0.0456(13) 0.0340(10) 0.0081(9) -0.0019(8) -0.0030(10)
O13 0.0510(14) 0.0542(17) 0.0755(19) -0.0202(14) 0.0130(13) -0.0158(13)
OW6 0.0359(11) 0.0456(14) 0.0324(10) 0.0015(9) -0.0009(9) -0.0023(10)
OW5 0.0361(11) 0.0508(14) 0.0311(10) -0.0040(10) 0.0049(8) 0.0036(10)
N9 0.0281(10) 0.0278(12) 0.0207(9) -0.0005(8) 0.0069(8) 0.0000(9)
N1 0.0322(11) 0.0305(12) 0.0171(9) -0.0016(8) 0.0072(8) -0.0040(9)
N5 0.0275(10) 0.0353(13) 0.0216(10) -0.0019(9) 0.0063(8) 0.0015(9)
N10 0.0292(10) 0.0345(13) 0.0203(9) 0.0031(9) 0.0078(8) -0.0028(9)
N11 0.0279(11) 0.0322(12) 0.0215(10) 0.0012(9) 0.0092(8) -0.0013(9)
N14 0.0297(10) 0.0295(12) 0.0245(10) -0.0005(9) 0.0085(8) -0.0011(9)
N6 0.0304(11) 0.0295(12) 0.0217(10) -0.0024(8) 0.0085(8) 0.0032(9)
N4 0.0380(12) 0.0315(13) 0.0186(9) -0.0007(9) 0.0025(8) 0.0038(10)
N3 0.0395(12) 0.0291(12) 0.0236(10) -0.0034(9) 0.0124(9) -0.0043(10)
O1 0.0701(17) 0.075(2) 0.0284(11) -0.0210(12) 0.0012(11) 0.0264(15)
N12 0.0384(12) 0.0296(13) 0.0289(11) -0.0032(9) 0.0009(9) 0.0073(10)
N7 0.0433(13) 0.0370(14) 0.0260(11) 0.0037(10) -0.0013(10) -0.0028(11)
C17 0.0287(12) 0.0250(13) 0.0241(11) 0.0045(10) 0.0073(9) -0.0009(10)
C20 0.0290(12) 0.0307(14) 0.0203(11) -0.0008(10) 0.0121(9) 0.0030(10)
C24 0.0294(12) 0.0261(14) 0.0256(11) -0.0031(10) 0.0077(9) 0.0039(10)
C13 0.0285(11) 0.0251(13) 0.0207(10) -0.0001(9) 0.0105(9) -0.0014(10)
C16 0.0350(13) 0.0318(15) 0.0206(11) 0.0020(10) 0.0046(10) -0.0023(11)
C22 0.0294(12) 0.0337(15) 0.0209(11) -0.0005(10) 0.0093(9) 0.0033(11)
OW1 0.080(2) 0.109(3) 0.0344(13) -0.0077(15) 0.0029(13) -0.0113(19)
C18 0.0307(12) 0.0301(14) 0.0201(11) -0.0001(10) 0.0068(9) -0.0016(10)
C23 0.0325(13) 0.0276(14) 0.0237(12) -0.0015(10) 0.0066(10) 0.0039(11)
C11 0.0341(13) 0.0285(14) 0.0213(11) -0.0009(10) 0.0098(9) -0.0054(11)
C19 0.0320(12) 0.0337(15) 0.0217(11) 0.0031(10) 0.0097(9) -0.0007(11)
C10 0.0359(13) 0.0346(15) 0.0211(11) -0.0005(10) 0.0076(10) 0.0004(12)
C12 0.0331(13) 0.0358(15) 0.0203(11) -0.0030(10) 0.0080(9) -0.0062(11)
C21 0.0281(12) 0.0367(16) 0.0259(12) 0.0019(11) 0.0094(9) -0.0040(11)
C1 0.0367(14) 0.0387(16) 0.0203(11) -0.0048(11) 0.0092(10) -0.0094(12)
C15 0.0425(15) 0.0385(16) 0.0223(12) -0.0035(11) 0.0089(11) 0.0031(13)
C14 0.0336(14) 0.0353(16) 0.0366(14) -0.0044(12) 0.0106(11) 0.0075(12)
C9 0.0429(15) 0.0301(15) 0.0238(12) -0.0005(10) 0.0060(11) 0.0017(12)
C5 0.0436(15) 0.0334(16) 0.0284(13) -0.0011(11) 0.0126(11) -0.0115(13)
C6 0.0506(17) 0.0304(16) 0.0343(14) 0.0052(12) 0.0206(13) 0.0004(13)
C4 0.0451(16) 0.0397(17) 0.0279(13) -0.0048(12) 0.0112(12) -0.0136(13)
C8 0.0382(15) 0.059(2) 0.0240(13) -0.0068(13) -0.0009(11) 0.0081(14)
C2 0.0366(14) 0.0512(19) 0.0201(12) 0.0001(12) 0.0057(10) -0.0047(13)
C7 0.0536(18) 0.0403(17) 0.0221(12) 0.0071(11) 0.0121(12) 0.0097(14)
OW2 0.118(3) 0.081(3) 0.112(3) 0.047(2) 0.069(3) 0.038(2)
C3 0.0453(17) 0.054(2) 0.0450(17) 0.0130(16) 0.0204(14) 0.0072(16)
OW3 0.077(4) 0.116(6) 0.092(5) 0.061(5) 0.054(4) 0.043(4)

loop_
_atom_type_symbol
_atom_type_description
_atom_type_scat_dispersion_real
_atom_type_scat_dispersion_imag
_atom_type_scat_source
C C 0.0181 0.0091 'International Tables Vol C Tables 4.2.6.8 and 6.1.1.4'
H H 0.0000 0.0000 'International Tables Vol C Tables 4.2.6.8 and 6.1.1.4'
Cl Cl 0.3639 0.7018 'International Tables Vol C Tables 4.2.6.8 and 6.1.1.4'
N N 0.0311 0.0180 'International Tables Vol C Tables 4.2.6.8 and 6.1.1.4'
O O 0.0492 0.0322 'International Tables Vol C Tables 4.2.6.8 and 6.1.1.4'

loop_
_geom_angle_atom_site_label_1
_geom_angle_atom_site_label_2
_geom_angle_atom_site_label_3
_geom_angle
_geom_angle_site_symmetry_1
_geom_angle_site_symmetry_3
_geom_angle_publ_flag
O13 Cl1 O14 110.56(16) . . ?
O13 Cl1 O12 110.24(17) . . ?
O14 Cl1 O12 109.82(14) . . ?
O13 Cl1 O11 108.88(18) . . ?
O14 Cl1 O11 109.49(15) . . ?
O12 Cl1 O11 107.80(14) . . ?
C3 N2 C4 112.7(2) . . ?
C3 N2 C2 109.7(2) . . ?
C4 N2 C2 111.5(2) . . ?
O22 Cl2 O22 109.4(5) 2_656 . ?
O22 Cl2 O21 110.1(3) 2_656 . ?
O22 Cl2 O21 108.5(2) . . ?
O22 Cl2 O21 108.5(2) 2_656 2_656 ?
O22 Cl2 O21 110.1(3) . 2_656 ?
O21 Cl2 O21 110.2(4) . 2_656 ?
C17 N9 C13 117.8(2) . . ?
C1 N1 C18 111.5(2) . . ?
C1 N1 C10 112.1(2) . . ?
C18 N1 C10 110.0(2) . . ?
C13 N5 C12 122.0(2) . . ?
C20 N10 C19 121.8(2) . . ?
C20 N11 C22 121.1(2) . . ?
C20 N11 C21 120.1(2) . . ?
C22 N11 C21 118.7(2) . . ?
C20 N14 C24 118.1(2) . . ?
C13 N6 C15 120.2(2) . . ?
C13 N6 C14 120.6(2) . . ?
C15 N6 C14 118.7(2) . . ?
C8 N4 C9 111.0(2) . . ?
C8 N4 C7 108.6(2) . . ?
C9 N4 C7 111.5(2) . . ?
C11 N3 C6 112.9(2) . . ?
C11 N3 C5 111.3(2) . . ?
C6 N3 C5 111.0(2) . . ?
O4 N12 C23 118.1(2) . . ?
O2 N7 C16 117.2(2) . . ?
N8 C17 N9 117.6(2) . . ?
N8 C17 C16 119.9(2) . . ?
N9 C17 C16 122.5(2) . . ?
N10 C20 N14 118.4(2) . . ?
N10 C20 N11 117.2(2) . . ?
N14 C20 N11 124.3(2) . . ?
N13 C24 N14 118.0(2) . . ?
N13 C24 C23 120.0(2) . . ?
N14 C24 C23 122.0(2) . . ?
N5 C13 N9 117.8(2) . . ?
N5 C13 N6 117.1(2) . . ?
N9 C13 N6 125.1(2) . . ?
N7 C16 C17 127.7(3) . . ?
N7 C16 C15 113.8(3) . . ?
C17 C16 C15 118.4(2) . . ?
O3 C22 N11 120.5(3) . . ?
O3 C22 C23 124.5(3) . . ?
N11 C22 C23 114.9(2) . . ?
N1 C18 C19 113.9(2) . . ?
N12 C23 C24 127.1(3) . . ?
N12 C23 C22 114.0(2) . . ?
C24 C23 C22 118.9(2) . . ?
N3 C11 C12 113.5(2) . . ?
N10 C19 C18 111.6(2) . . ?
N1 C10 C9 111.8(2) . . ?
N5 C12 C11 111.4(2) . . ?
N1 C1 C2 111.3(2) . . ?
O1 C15 N6 120.2(3) . . ?
O1 C15 C16 124.4(3) . . ?
N6 C15 C16 115.4(2) . . ?
N4 C9 C10 112.1(2) . . ?
N3 C5 C4 110.1(2) . . ?
N3 C6 C7 114.0(3) . . ?
N2 C4 C5 110.3(2) . . ?
C1 C2 N2 112.2(2) . . ?
C6 C7 N4 114.8(2) . . ?

loop_
_geom_bond_atom_site_label_1
_geom_bond_atom_site_label_2
_geom_bond_distance
_geom_bond_site_symmetry_2
_geom_bond_publ_flag
Cl1 O13 1.424(3) . ?
Cl1 O14 1.438(2) . ?
Cl1 O12 1.442(2) . ?
Cl1 O11 1.452(2) . ?
O21 Cl2 1.431(4) . ?
N2 C3 1.483(4) . ?
N2 C4 1.484(4) . ?
N2 C2 1.512(3) . ?
Cl2 O22 1.401(3) 2_656 ?
Cl2 O22 1.401(3) . ?
N13 C24 1.318(4) . ?
O3 C22 1.219(3) . ?
N8 C17 1.324(4) . ?
O4 N12 1.288(3) . ?
O2 N7 1.289(3) . ?
N9 C17 1.329(3) . ?
N9 C13 1.330(3) . ?
N1 C1 1.467(3) . ?
N1 C18 1.470(3) . ?
N1 C10 1.486(4) . ?
N5 C13 1.325(3) . ?
N5 C12 1.460(3) . ?
N10 C20 1.330(4) . ?
N10 C19 1.455(3) . ?
N11 C20 1.373(3) . ?
N11 C22 1.404(3) . ?
N11 C21 1.468(3) . ?
N14 C20 1.336(4) . ?
N14 C24 1.339(4) . ?
N6 C13 1.382(3) . ?
N6 C15 1.394(4) . ?
N6 C14 1.468(3) . ?
N4 C8 1.480(4) . ?
N4 C9 1.483(3) . ?
N4 C7 1.508(4) . ?
N3 C11 1.462(3) . ?
N3 C6 1.470(4) . ?
N3 C5 1.477(4) . ?
O1 C15 1.219(4) . ?
N12 C23 1.342(4) . ?
N7 C16 1.329(4) . ?
C17 C16 1.443(4) . ?
C24 C23 1.442(4) . ?
C16 C15 1.459(4) . ?
C22 C23 1.454(4) . ?
C18 C19 1.541(3) . ?
C11 C12 1.535(3) . ?
C10 C9 1.525(4) . ?
C1 C2 1.504(4) . ?
C5 C4 1.516(4) . ?
C6 C7 1.506(5) . ?
